data_4338323
loop_
_publ_author_name
'Oishi, Masataka'
'Endo, Togo'
'Oshima, Masato'
'Suzuki, Hiroharu'

_publ_section_title
;
 Aluminum-Stabilized Low-Spin Iron(II) Hydrido Complexes of
 1,4,7-Trimethyl-1,4,7-triazacyclononane.
;
_journal_issue 10
_journal_name_full 'Inorganic chemistry'
_journal_page_first 5100
_journal_page_last 5108
_journal_paper_doi 10.1021/ic500195q
_journal_volume 53
_journal_year 2014
_chemical_formula_sum 'C41 H74 Al Fe N3 O3'
_chemical_formula_weight 739.86
_chemical_name_systematic
; 
 ? 
;
_space_group_IT_number 14
_symmetry_cell_setting monoclinic
_symmetry_space_group_name_Hall '-P 2yn'
_symmetry_space_group_name_H-M 'P 1 21/n 1'
_atom_sites_solution_hydrogens geom
_atom_sites_solution_primary direct
_atom_sites_solution_secondary difmap
_audit_creation_method SHELXL-97
_cell_angle_alpha 90.00
_cell_angle_beta 90.1110(8)
_cell_angle_gamma 90.00
_cell_formula_units_Z 4
_cell_length_a 10.1258(2)
_cell_length_b 16.6997(4)
_cell_length_c 24.9425(6)
_cell_measurement_reflns_used 68315
_cell_measurement_temperature 123(2)
_cell_measurement_theta_max 27.48
_cell_measurement_theta_min 3.16
_cell_volume 4217.71(17)
_computing_cell_refinement PROCESS-AUTO
_computing_data_collection 'PROCESS-AUTO (Rigaku, 1998)'
_computing_data_reduction 'SHELXS-97 (Sheldrick, 1990)'
_computing_molecular_graphics 'ORTEX (P.McArdle, 1995)'
_computing_publication_material SHELXL-97
_computing_structure_refinement 'SHELXL-97 (Sheldrick, 1997)'
_computing_structure_solution SHELXS-97
_diffrn_ambient_temperature 123(2)
_diffrn_detector_area_resol_mean 10
_diffrn_measured_fraction_theta_full 0.998
_diffrn_measured_fraction_theta_max 0.998
_diffrn_measurement_device_type 'Rigaku R-AXIS RAPID Imaging Plate'
_diffrn_measurement_method \w
_diffrn_radiation_monochromator graphite
_diffrn_radiation_source 'Rigaku Rotating Anode Ultrax18'
_diffrn_radiation_type MoK\a
_diffrn_radiation_wavelength 0.71069
_diffrn_reflns_av_R_equivalents 0.0324
_diffrn_reflns_av_sigmaI/netI 0.0196
_diffrn_reflns_limit_h_max 13
_diffrn_reflns_limit_h_min -13
_diffrn_reflns_limit_k_max 21
_diffrn_reflns_limit_k_min -21
_diffrn_reflns_limit_l_max 32
_diffrn_reflns_limit_l_min -32
_diffrn_reflns_number 67112
_diffrn_reflns_theta_full 27.48
_diffrn_reflns_theta_max 27.48
_diffrn_reflns_theta_min 3.16
_exptl_absorpt_coefficient_mu 0.417
_exptl_absorpt_correction_T_max 1.0000
_exptl_absorpt_correction_T_min 0.8258
_exptl_absorpt_correction_type numerical
_exptl_crystal_colour red
_exptl_crystal_density_diffrn 1.165
_exptl_crystal_density_meas ?
_exptl_crystal_density_method 'not measured'
_exptl_crystal_description block
_exptl_crystal_F_000 1616
_exptl_crystal_size_max 0.508
_exptl_crystal_size_mid 0.277
_exptl_crystal_size_min 0.231
_refine_diff_density_max 0.761
_refine_diff_density_min -0.628
_refine_diff_density_rms 0.048
_refine_ls_extinction_method none
_refine_ls_goodness_of_fit_ref 1.039
_refine_ls_hydrogen_treatment mixed
_refine_ls_matrix_type full
_refine_ls_number_parameters 672
_refine_ls_number_reflns 9645
_refine_ls_number_restraints 0
_refine_ls_restrained_S_all 1.039
_refine_ls_R_factor_all 0.0401
_refine_ls_R_factor_gt 0.0344
_refine_ls_shift/su_max 0.002
_refine_ls_shift/su_mean 0.000
_refine_ls_structure_factor_coef Fsqd
_refine_ls_weighting_details 'calc w=1/[\s^2^(Fo^2^)+(0.0476P)^2^+2.2761P] where P=(Fo^2^+2Fc^2^)/3'
_refine_ls_weighting_scheme calc
_refine_ls_wR_factor_gt 0.0897
_refine_ls_wR_factor_ref 0.0935
_reflns_number_gt 8491
_reflns_number_total 9645
_reflns_threshold_expression >2sigma(I)
_cod_data_source_file ic500195q_si_002.cif
_cod_data_source_block 4
_cod_depositor_comments
;
The following automatic conversions were performed:

'_symmetry_cell_setting' value 'Monoclinic' changed to 'monoclinic'
according to
/usr/data/users/saulius/crontab/automatic-downloads/rss-feeds/ACS/lib/dictionaries/cif_core.dic
dictionary named 'cif_core.dic' version 2.4.2 from
2011-04-26.

'_exptl_absorpt_correction_type' value 'Numerical'
changed to 'numerical' according to
/usr/data/users/saulius/crontab/automatic-downloads/rss-feeds/ACS/lib/dictionaries/cif_core.dic
dictionary named 'cif_core.dic' version 2.4.2 from 2011-04-26.

Automatic conversion script
Id: cif_fix_values 2281 2013-09-26 08:29:07Z andrius 

 Adding full bibliography for 4338320--4338323.cif.

The following automatic conversions were performed:

'_exptl_crystal_density_meas' value 'not measured' was changed to '?'
- the value is perceived as not measured.

Automatic conversion script
Id: cif_fix_values 3008 2015-01-20 13:52:24Z robertas 
;
_cod_original_cell_volume 4217.72(17)
_cod_original_sg_symbol_H-M P21/n
_cod_database_code 4338323

loop_
_symmetry_equiv_pos_as_xyz
'x, y, z'
'x+1/2, -y+1/2, z+1/2'
'-x, -y, -z'
'-x-1/2, y-1/2, -z-1/2'

loop_
_atom_site_label
_atom_site_type_symbol
_atom_site_fract_x
_atom_site_fract_y
_atom_site_fract_z
_atom_site_U_iso_or_equiv
_atom_site_adp_type
_atom_site_occupancy
_atom_site_symmetry_multiplicity
_atom_site_calc_flag
_atom_site_refinement_flags
Fe1 Fe 0.545504(18) 0.920941(11) 0.868149(7) 0.01489(6) Uani 1 1 d .
Al1 Al 0.64664(4) 0.80752(2) 0.888821(15) 0.01381(9) Uani 1 1 d .
O1 O 0.69039(9) 0.76070(6) 0.94880(4) 0.01780(19) Uani 1 1 d .
O2 O 0.71119(10) 0.73188(6) 0.84584(4) 0.0185(2) Uani 1 1 d .
N1 N 0.45262(12) 0.94325(7) 0.79603(5) 0.0220(2) Uani 1 1 d .
N2 N 0.38439(12) 0.97854(7) 0.90062(5) 0.0224(2) Uani 1 1 d .
N3 N 0.61984(12) 1.03394(7) 0.85924(5) 0.0211(2) Uani 1 1 d .
C1 C 0.31040(15) 0.94403(10) 0.80977(7) 0.0274(3) Uani 1 1 d .
C2 C 0.28654(16) 0.99789(10) 0.85754(7) 0.0287(3) Uani 1 1 d .
C3 C 0.44052(17) 1.05269(9) 0.92468(6) 0.0266(3) Uani 1 1 d .
C4 C 0.52907(17) 1.09387(9) 0.88456(6) 0.0260(3) Uani 1 1 d .
C5 C 0.62680(16) 1.04589(9) 0.80013(6) 0.0253(3) Uani 1 1 d .
C6 C 0.49679(17) 1.02253(9) 0.77457(6) 0.0269(3) Uani 1 1 d .
H1A H 0.2587(19) 0.9602(12) 0.7795(8) 0.032 Uiso 1 1 d .
H1B H 0.2898(19) 0.8881(12) 0.8177(8) 0.032 Uiso 1 1 d .
H2A H 0.2953(19) 1.0524(13) 0.8480(8) 0.032 Uiso 1 1 d .
H2B H 0.194(2) 0.9885(12) 0.8719(8) 0.037(5) Uiso 1 1 d .
H3A H 0.372(2) 1.0879(13) 0.9364(9) 0.045 Uiso 1 1 d .
H3B H 0.488(2) 1.0344(13) 0.9557(9) 0.045 Uiso 1 1 d .
H4A H 0.477(2) 1.1212(13) 0.8563(9) 0.045 Uiso 1 1 d .
H4B H 0.578(2) 1.1344(14) 0.9030(9) 0.045 Uiso 1 1 d .
H5A H 0.649(2) 1.0989(14) 0.7920(9) 0.045 Uiso 1 1 d .
H5B H 0.698(2) 1.0097(13) 0.7860(9) 0.045 Uiso 1 1 d .
H6A H 0.428(2) 1.0647(13) 0.7818(9) 0.045 Uiso 1 1 d .
H6B H 0.507(2) 1.0185(13) 0.7364(9) 0.045 Uiso 1 1 d .
C7 C 0.47500(19) 0.88087(10) 0.75481(6) 0.0298(3) Uani 1 1 d .
H7A H 0.569(2) 0.8798(12) 0.7452(8) 0.036 Uiso 1 1 d .
H7B H 0.454(2) 0.8283(13) 0.7694(8) 0.036 Uiso 1 1 d .
H7C H 0.419(2) 0.8908(12) 0.7230(8) 0.038(5) Uiso 1 1 d .
C8 C 0.31820(18) 0.93149(10) 0.94277(7) 0.0309(3) Uani 1 1 d .
H8A H 0.380(2) 0.9149(12) 0.9687(9) 0.037 Uiso 1 1 d .
H8B H 0.278(2) 0.8861(13) 0.9265(8) 0.037 Uiso 1 1 d .
H8C H 0.251(2) 0.9620(14) 0.9602(9) 0.049(6) Uiso 1 1 d .
C9 C 0.75291(16) 1.04365(10) 0.88249(7) 0.0288(3) Uani 1 1 d .
H9A H 0.812(2) 1.0036(12) 0.8676(8) 0.035 Uiso 1 1 d .
H9B H 0.7432(19) 1.0383(12) 0.9212(8) 0.035 Uiso 1 1 d .
H9C H 0.7847(19) 1.0978(13) 0.8743(8) 0.035 Uiso 1 1 d .
C10 C 0.70389(13) 0.75799(8) 1.00245(5) 0.0167(3) Uani 1 1 d .
C11 C 0.60567(14) 0.71971(8) 1.03448(6) 0.0198(3) Uani 1 1 d .
C12 C 0.62068(16) 0.72129(10) 1.09003(6) 0.0257(3) Uani 1 1 d .
C13 C 0.72869(17) 0.75618(11) 1.11470(6) 0.0299(3) Uani 1 1 d .
C14 C 0.82822(15) 0.78745(10) 1.08329(6) 0.0258(3) Uani 1 1 d .
C15 C 0.82044(13) 0.78814(8) 1.02736(5) 0.0190(3) Uani 1 1 d .
C16 C 0.48930(15) 0.67330(9) 1.00961(6) 0.0247(3) Uani 1 1 d .
C17 C 0.54232(18) 0.60934(10) 0.97105(7) 0.0318(3) Uani 1 1 d .
C18 C 0.39394(16) 0.73095(11) 0.98112(7) 0.0296(3) Uani 1 1 d .
C19 C 0.4076(2) 0.62873(13) 1.05211(8) 0.0384(4) Uani 1 1 d .
H17A H 0.596(2) 0.6322(13) 0.9428(8) 0.037(5) Uiso 1 1 d .
H17B H 0.472(2) 0.5822(14) 0.9548(10) 0.051(7) Uiso 1 1 d .
H17C H 0.596(2) 0.5690(14) 0.9900(10) 0.049(6) Uiso 1 1 d .
H18A H 0.437(2) 0.7660(15) 0.9542(10) 0.059 Uiso 1 1 d .
H18B H 0.353(2) 0.7686(13) 1.0054(9) 0.041(6) Uiso 1 1 d .
H18C H 0.324(2) 0.7032(13) 0.9651(9) 0.043(6) Uiso 1 1 d .
H19A H 0.367(2) 0.6641(13) 1.0780(9) 0.040(6) Uiso 1 1 d .
H19B H 0.462(2) 0.5915(14) 1.0732(10) 0.048(6) Uiso 1 1 d .
H19C H 0.340(2) 0.5995(14) 1.0338(9) 0.046(6) Uiso 1 1 d .
C20 C 0.94014(14) 0.81722(9) 0.99504(5) 0.0207(3) Uani 1 1 d .
C21 C 0.90900(15) 0.89614(9) 0.96608(6) 0.0241(3) Uani 1 1 d .
C22 C 0.98400(16) 0.75162(11) 0.95561(7) 0.0280(3) Uani 1 1 d .
C23 C 1.05955(16) 0.83473(13) 1.03139(7) 0.0332(4) Uani 1 1 d .
H12 H 0.557(2) 0.6987(13) 1.1117(8) 0.040 Uiso 1 1 d .
H13 H 0.733(2) 0.7578(12) 1.1518(8) 0.036(5) Uiso 1 1 d .
H14 H 0.905(2) 0.8115(13) 1.1002(9) 0.043 Uiso 1 1 d .
H21A H 0.8959(19) 0.9409(12) 0.9928(8) 0.034(5) Uiso 1 1 d .
H21B H 0.830(2) 0.8948(13) 0.9436(9) 0.041 Uiso 1 1 d .
H21C H 0.983(2) 0.9129(12) 0.9441(9) 0.041 Uiso 1 1 d .
H22A H 0.913(2) 0.7335(13) 0.9310(9) 0.041 Uiso 1 1 d .
H22B H 1.062(2) 0.7683(13) 0.9357(9) 0.041 Uiso 1 1 d .
H22C H 1.010(2) 0.7039(13) 0.9755(9) 0.042(6) Uiso 1 1 d .
H23A H 1.087(2) 0.7858(13) 1.0528(8) 0.037(5) Uiso 1 1 d .
H23B H 1.042(2) 0.8797(13) 1.0566(9) 0.038(5) Uiso 1 1 d .
H23C H 1.130(2) 0.8500(12) 1.0078(8) 0.038(5) Uiso 1 1 d .
C24 C 0.70646(14) 0.72935(8) 0.79155(5) 0.0189(3) Uani 1 1 d .
C25 C 0.80795(15) 0.76484(9) 0.76034(6) 0.0225(3) Uani 1 1 d .
C26 C 0.78366(17) 0.77560(10) 0.70564(6) 0.0282(3) Uani 1 1 d .
C27 C 0.67011(18) 0.74690(10) 0.68121(6) 0.0300(3) Uani 1 1 d .
C28 C 0.58514(16) 0.69996(10) 0.71049(6) 0.0282(3) Uani 1 1 d .
C29 C 0.60195(15) 0.68738(9) 0.76550(6) 0.0235(3) Uani 1 1 d .
C30 C 0.94600(15) 0.78416(10) 0.78353(6) 0.0283(3) Uani 1 1 d .
C31 C 0.94665(17) 0.85712(11) 0.82053(7) 0.0314(4) Uani 1 1 d .
C32 C 1.0449(2) 0.80210(17) 0.73838(8) 0.0489(6) Uani 1 1 d .
C33 C 0.99753(18) 0.71029(12) 0.81369(8) 0.0365(4) Uani 1 1 d .
C34 C 0.51464(17) 0.62633(10) 0.79534(7) 0.0315(4) Uani 1 1 d .
C35 C 0.41962(18) 0.66584(12) 0.83521(8) 0.0365(4) Uani 1 1 d .
C36 C 0.4294(3) 0.57742(16) 0.75636(10) 0.0550(6) Uani 1 1 d .
C37 C 0.6040(2) 0.56600(11) 0.82476(9) 0.0401(4) Uani 1 1 d .
H26 H 0.847(2) 0.8018(14) 0.6845(9) 0.048 Uiso 1 1 d .
H27 H 0.657(2) 0.7580(12) 0.6433(9) 0.039(5) Uiso 1 1 d .
H28 H 0.515(2) 0.6742(13) 0.6915(8) 0.040(6) Uiso 1 1 d .
H31A H 0.895(2) 0.8494(14) 0.8518(9) 0.048 Uiso 1 1 d .
H31B H 0.911(2) 0.9040(13) 0.8015(8) 0.036(5) Uiso 1 1 d .
H31C H 1.038(2) 0.8695(13) 0.8315(9) 0.044(6) Uiso 1 1 d .
H32A H 1.046(2) 0.7589(14) 0.7147(9) 0.045(6) Uiso 1 1 d .
H32B H 1.022(2) 0.8555(16) 0.7203(10) 0.054 Uiso 1 1 d .
H32C H 1.128(3) 0.8055(14) 0.7535(10) 0.054 Uiso 1 1 d .
H33A H 1.006(2) 0.6651(14) 0.7887(9) 0.049(6) Uiso 1 1 d .
H33B H 0.938(2) 0.6924(13) 0.8428(9) 0.042(6) Uiso 1 1 d .
H33C H 1.084(2) 0.7234(14) 0.8288(9) 0.050(6) Uiso 1 1 d .
H35A H 0.467(2) 0.6898(13) 0.8661(9) 0.039(5) Uiso 1 1 d .
H35B H 0.369(2) 0.7038(14) 0.8169(9) 0.048(6) Uiso 1 1 d .
H35C H 0.356(2) 0.6251(14) 0.8488(9) 0.043(6) Uiso 1 1 d .
H36A H 0.479(2) 0.5520(15) 0.7287(10) 0.052 Uiso 1 1 d .
H36B H 0.368(2) 0.6126(15) 0.7403(10) 0.050(7) Uiso 1 1 d .
H36C H 0.381(2) 0.5356(16) 0.7764(10) 0.060 Uiso 1 1 d .
H37A H 0.656(2) 0.5370(14) 0.7992(10) 0.050(6) Uiso 1 1 d .
H37B H 0.664(3) 0.5934(15) 0.8498(11) 0.060 Uiso 1 1 d .
H37C H 0.553(2) 0.5271(15) 0.8439(10) 0.051(6) Uiso 1 1 d .
O3 O 0.9124(5) 0.4859(2) 1.13616(13) 0.1508(14) Uani 1 1 d .
C38 C 0.8170(5) 0.5182(4) 1.1020(2) 0.166(3) Uani 1 1 d .
H38A H 0.7587 0.5548 1.1223 0.199 Uiso 1 1 calc R
H38B H 0.7619 0.4747 1.0868 0.199 Uiso 1 1 calc R
C39 C 0.8796(3) 0.5608(2) 1.05990(15) 0.0875(10) Uani 1 1 d .
H39A H 0.8386 0.6141 1.0549 0.105 Uiso 1 1 calc R
H39B H 0.8738 0.5307 1.0258 0.105 Uiso 1 1 calc R
C40 C 1.0176(4) 0.5686(3) 1.07744(19) 0.1104(13) Uani 1 1 d .
H40A H 1.0779 0.5686 1.0463 0.132 Uiso 1 1 calc R
H40B H 1.0306 0.6188 1.0979 0.132 Uiso 1 1 calc R
C41 C 1.0414(6) 0.4999(4) 1.1110(2) 0.162(3) Uani 1 1 d .
H41A H 1.1099 0.5115 1.1383 0.195 Uiso 1 1 calc R
H41B H 1.0692 0.4531 1.0895 0.195 Uiso 1 1 calc R
H101 H 0.665(5) 0.886(3) 0.842(2) 0.195 Uiso 1 1 d .
H102 H 0.6073(19) 0.9055(12) 0.9216(8) 0.035(5) Uiso 1 1 d .
H103 H 0.485(2) 0.8342(13) 0.8733(8) 0.041 Uiso 1 1 d .

loop_
_atom_site_aniso_label
_atom_site_aniso_U_11
_atom_site_aniso_U_22
_atom_site_aniso_U_33
_atom_site_aniso_U_23
_atom_site_aniso_U_13
_atom_site_aniso_U_12
Fe1 0.01545(10) 0.01427(10) 0.01494(10) 0.00052(7) -0.00151(7) -0.00016(7)
Al1 0.01411(18) 0.01490(18) 0.01242(18) -0.00033(14) -0.00063(14) -0.00051(14)
O1 0.0205(5) 0.0201(5) 0.0128(4) 0.0011(4) -0.0011(4) 0.0008(4)
O2 0.0228(5) 0.0190(5) 0.0136(4) -0.0033(4) -0.0007(4) 0.0021(4)
N1 0.0258(6) 0.0191(6) 0.0211(6) -0.0005(5) -0.0057(5) 0.0021(5)
N2 0.0226(6) 0.0199(6) 0.0247(6) -0.0001(5) 0.0012(5) 0.0025(5)
N3 0.0238(6) 0.0185(6) 0.0208(6) 0.0026(5) -0.0033(5) -0.0023(5)
C1 0.0227(7) 0.0257(8) 0.0338(8) -0.0001(6) -0.0117(6) 0.0032(6)
C2 0.0219(7) 0.0260(8) 0.0383(9) 0.0011(7) -0.0021(6) 0.0064(6)
C3 0.0362(8) 0.0197(7) 0.0239(7) -0.0047(6) 0.0026(6) 0.0040(6)
C4 0.0350(8) 0.0168(7) 0.0262(7) -0.0021(6) -0.0029(6) 0.0007(6)
C5 0.0319(8) 0.0212(7) 0.0229(7) 0.0067(6) 0.0015(6) -0.0030(6)
C6 0.0372(8) 0.0233(7) 0.0201(7) 0.0050(6) -0.0043(6) 0.0021(6)
C7 0.0408(9) 0.0274(8) 0.0213(7) -0.0051(6) -0.0091(7) 0.0055(7)
C8 0.0301(8) 0.0286(8) 0.0341(9) 0.0006(7) 0.0129(7) 0.0027(7)
C9 0.0283(8) 0.0243(8) 0.0336(9) 0.0052(6) -0.0081(7) -0.0099(6)
C10 0.0195(6) 0.0172(6) 0.0134(6) 0.0001(5) 0.0007(5) 0.0037(5)
C11 0.0206(6) 0.0189(6) 0.0198(6) 0.0020(5) 0.0020(5) 0.0021(5)
C12 0.0272(7) 0.0303(8) 0.0197(7) 0.0042(6) 0.0068(6) 0.0003(6)
C13 0.0328(8) 0.0435(9) 0.0135(7) 0.0007(6) 0.0031(6) 0.0005(7)
C14 0.0244(7) 0.0365(8) 0.0164(7) -0.0013(6) -0.0012(6) -0.0005(6)
C15 0.0188(6) 0.0222(7) 0.0160(6) 0.0008(5) 0.0003(5) 0.0023(5)
C16 0.0247(7) 0.0238(7) 0.0256(7) 0.0034(6) 0.0022(6) -0.0050(6)
C17 0.0368(9) 0.0226(7) 0.0359(9) -0.0026(7) -0.0002(7) -0.0056(7)
C18 0.0200(7) 0.0358(9) 0.0329(8) 0.0033(7) 0.0010(6) -0.0010(6)
C19 0.0379(10) 0.0410(10) 0.0364(9) 0.0087(8) 0.0057(8) -0.0162(8)
C20 0.0166(6) 0.0298(7) 0.0158(6) 0.0015(5) -0.0007(5) 0.0000(5)
C21 0.0216(7) 0.0264(7) 0.0242(7) 0.0018(6) -0.0015(6) -0.0038(6)
C22 0.0233(7) 0.0352(8) 0.0255(7) 0.0003(7) 0.0063(6) 0.0061(6)
C23 0.0188(7) 0.0562(11) 0.0245(8) 0.0051(8) -0.0040(6) -0.0056(7)
C24 0.0232(7) 0.0175(6) 0.0159(6) -0.0041(5) -0.0012(5) 0.0031(5)
C25 0.0256(7) 0.0234(7) 0.0183(6) -0.0066(5) 0.0020(5) 0.0003(5)
C26 0.0382(9) 0.0280(8) 0.0184(7) -0.0036(6) 0.0049(6) 0.0001(7)
C27 0.0431(9) 0.0321(8) 0.0149(7) -0.0060(6) -0.0047(6) 0.0074(7)
C28 0.0312(8) 0.0299(8) 0.0235(7) -0.0110(6) -0.0086(6) 0.0038(6)
C29 0.0250(7) 0.0217(7) 0.0237(7) -0.0073(6) -0.0028(6) 0.0005(6)
C30 0.0227(7) 0.0396(9) 0.0226(7) -0.0124(6) 0.0059(6) -0.0046(6)
C31 0.0262(8) 0.0371(9) 0.0308(8) -0.0133(7) 0.0053(7) -0.0092(7)
C32 0.0338(10) 0.0780(16) 0.0350(10) -0.0224(11) 0.0159(8) -0.0171(10)
C33 0.0270(8) 0.0443(10) 0.0382(9) -0.0174(8) -0.0044(7) 0.0089(7)
C34 0.0362(9) 0.0261(8) 0.0322(8) -0.0080(6) -0.0003(7) -0.0099(7)
C35 0.0302(9) 0.0342(9) 0.0453(10) -0.0050(8) 0.0064(8) -0.0107(7)
C36 0.0655(15) 0.0493(13) 0.0501(13) -0.0144(11) -0.0061(12) -0.0308(12)
C37 0.0552(12) 0.0233(8) 0.0419(10) -0.0002(7) 0.0104(9) -0.0013(8)
O3 0.211(4) 0.137(3) 0.105(2) 0.047(2) -0.019(2) 0.040(3)
C38 0.125(4) 0.184(5) 0.189(5) 0.123(5) -0.055(4) -0.063(4)
C39 0.084(2) 0.082(2) 0.096(2) 0.0161(19) -0.0040(18) 0.0160(17)
C40 0.075(2) 0.133(4) 0.122(3) 0.008(3) -0.003(2) -0.008(2)
C41 0.135(4) 0.238(7) 0.114(4) 0.022(4) -0.015(3) 0.114(5)

loop_
_atom_type_symbol
_atom_type_description
_atom_type_scat_dispersion_real
_atom_type_scat_dispersion_imag
_atom_type_scat_source
C C 0.0033 0.0016 'International Tables Vol C Tables 4.2.6.8 and 6.1.1.4'
H H 0.0000 0.0000 'International Tables Vol C Tables 4.2.6.8 and 6.1.1.4'
Al Al 0.0645 0.0514 'International Tables Vol C Tables 4.2.6.8 and 6.1.1.4'
Fe Fe 0.3463 0.8444 'International Tables Vol C Tables 4.2.6.8 and 6.1.1.4'
N N 0.0061 0.0033 'International Tables Vol C Tables 4.2.6.8 and 6.1.1.4'
O O 0.0106 0.0060 'International Tables Vol C Tables 4.2.6.8 and 6.1.1.4'

loop_
_geom_angle_atom_site_label_1
_geom_angle_atom_site_label_2
_geom_angle_atom_site_label_3
_geom_angle
N3 Fe1 N2 84.48(5)
N3 Fe1 N1 84.59(5)
N2 Fe1 N1 84.17(5)
N3 Fe1 Al1 130.17(4)
N2 Fe1 Al1 132.38(4)
N1 Fe1 Al1 124.60(4)
O1 Al1 O2 96.05(5)
O1 Al1 Fe1 134.42(4)
O2 Al1 Fe1 129.54(4)
C10 O1 Al1 153.25(9)
C24 O2 Al1 127.65(9)
C1 N1 C7 108.47(12)
C1 N1 C6 111.49(12)
C7 N1 C6 109.12(12)
C1 N1 Fe1 104.00(9)
C7 N1 Fe1 114.09(9)
C6 N1 Fe1 109.62(9)
C8 N2 C3 109.25(13)
C8 N2 C2 109.02(13)
C3 N2 C2 111.22(12)
C8 N2 Fe1 113.12(10)
C3 N2 Fe1 104.17(9)
C2 N2 Fe1 110.01(9)
C9 N3 C5 109.24(12)
C9 N3 C4 108.75(12)
C5 N3 C4 110.96(12)
C9 N3 Fe1 113.27(9)
C5 N3 Fe1 104.44(9)
C4 N3 Fe1 110.14(9)
N1 C1 C2 110.13(12)
N2 C2 C1 109.33(12)
N2 C3 C4 109.77(12)
N3 C4 C3 109.90(12)
N3 C5 C6 109.86(12)
N1 C6 C5 109.74(12)
O1 C10 C15 120.30(12)
O1 C10 C11 120.12(12)
C15 C10 C11 119.43(12)
C12 C11 C10 118.22(13)
C12 C11 C16 119.47(13)
C10 C11 C16 122.22(12)
C13 C12 C11 122.35(14)
C14 C13 C12 118.99(14)
C13 C14 C15 122.01(14)
C14 C15 C10 118.54(13)
C14 C15 C20 118.93(13)
C10 C15 C20 122.45(12)
C17 C16 C18 111.50(14)
C17 C16 C19 106.52(14)
C18 C16 C19 106.45(14)
C17 C16 C11 109.53(13)
C18 C16 C11 110.53(13)
C19 C16 C11 112.23(13)
C21 C20 C15 110.90(12)
C21 C20 C23 105.95(13)
C15 C20 C23 111.78(12)
C21 C20 C22 111.70(12)
C15 C20 C22 109.85(12)
C23 C20 C22 106.54(13)
O2 C24 C25 120.69(12)
O2 C24 C29 119.72(13)
C25 C24 C29 119.52(13)
C26 C25 C24 117.56(14)
C26 C25 C30 119.72(14)
C24 C25 C30 122.47(13)
C27 C26 C25 121.94(15)
C28 C27 C26 118.90(14)
C27 C28 C29 122.12(14)
C28 C29 C24 117.56(14)
C28 C29 C34 120.28(13)
C24 C29 C34 122.07(13)
C31 C30 C33 110.10(14)
C31 C30 C32 106.54(15)
C33 C30 C32 107.11(16)
C31 C30 C25 113.28(13)
C33 C30 C25 108.77(14)
C32 C30 C25 110.86(14)
C35 C34 C36 106.67(17)
C35 C34 C37 109.95(16)
C36 C34 C37 106.45(17)
C35 C34 C29 112.92(13)
C36 C34 C29 111.62(16)
C37 C34 C29 109.01(14)
C38 O3 C41 107.0(3)
O3 C38 C39 109.6(4)
C38 C39 C40 104.5(3)
C41 C40 C39 105.1(4)
C40 C41 O3 103.2(3)

loop_
_geom_bond_atom_site_label_1
_geom_bond_atom_site_label_2
_geom_bond_distance
Fe1 N3 2.0439(12)
Fe1 N2 2.0610(12)
Fe1 N1 2.0622(12)
Fe1 Al1 2.2137(4)
Al1 O1 1.7444(10)
Al1 O2 1.7817(10)
O1 C10 1.3456(16)
O2 C24 1.3555(16)
N1 C1 1.481(2)
N1 C7 1.4814(19)
N1 C6 1.497(2)
N2 C8 1.475(2)
N2 C3 1.4883(19)
N2 C2 1.496(2)
N3 C9 1.4749(19)
N3 C5 1.4895(19)
N3 C4 1.499(2)
C1 C2 1.513(2)
C3 C4 1.511(2)
C5 C6 1.513(2)
C10 C15 1.4247(19)
C10 C11 1.4281(19)
C11 C12 1.394(2)
C11 C16 1.540(2)
C12 C13 1.383(2)
C13 C14 1.380(2)
C14 C15 1.3970(19)
C15 C20 1.5358(19)
C16 C17 1.535(2)
C16 C18 1.537(2)
C16 C19 1.538(2)
C20 C21 1.535(2)
C20 C23 1.538(2)
C20 C22 1.538(2)
C24 C25 1.420(2)
C24 C29 1.4251(19)
C25 C26 1.398(2)
C25 C30 1.546(2)
C26 C27 1.386(2)
C27 C28 1.375(3)
C28 C29 1.398(2)
C29 C34 1.542(2)
C30 C31 1.528(2)
C30 C33 1.536(3)
C30 C32 1.538(2)
C34 C35 1.534(2)
C34 C36 1.534(2)
C34 C37 1.540(3)
O3 C38 1.396(5)
O3 C41 1.469(6)
C38 C39 1.418(5)
C39 C40 1.469(5)
C40 C41 1.440(6)

loop_
_geom_torsion_atom_site_label_1
_geom_torsion_atom_site_label_2
_geom_torsion_atom_site_label_3
_geom_torsion_atom_site_label_4
_geom_torsion
N3 Fe1 Al1 O1 86.08(7)
N2 Fe1 Al1 O1 -40.76(8)
N1 Fe1 Al1 O1 -158.30(7)
N3 Fe1 Al1 O2 -94.18(7)
N2 Fe1 Al1 O2 138.98(7)
N1 Fe1 Al1 O2 21.44(7)
O2 Al1 O1 C10 172.5(2)
Fe1 Al1 O1 C10 -7.7(2)
O1 Al1 O2 C24 177.81(11)
Fe1 Al1 O2 C24 -2.00(13)
N3 Fe1 N1 C1 -114.36(9)
N2 Fe1 N1 C1 -29.38(9)
Al1 Fe1 N1 C1 109.44(9)
N3 Fe1 N1 C7 127.67(12)
N2 Fe1 N1 C7 -147.35(12)
Al1 Fe1 N1 C7 -8.53(13)
N3 Fe1 N1 C6 4.97(10)
N2 Fe1 N1 C6 89.95(10)
Al1 Fe1 N1 C6 -131.23(9)
N3 Fe1 N2 C8 -147.88(12)
N1 Fe1 N2 C8 127.02(12)
Al1 Fe1 N2 C8 -5.78(13)
N3 Fe1 N2 C3 -29.36(9)
N1 Fe1 N2 C3 -114.46(10)
Al1 Fe1 N2 C3 112.74(9)
N3 Fe1 N2 C2 89.94(10)
N1 Fe1 N2 C2 4.83(10)
Al1 Fe1 N2 C2 -127.97(9)
N2 Fe1 N3 C9 127.41(11)
N1 Fe1 N3 C9 -147.95(11)
Al1 Fe1 N3 C9 -16.16(13)
N2 Fe1 N3 C5 -113.83(10)
N1 Fe1 N3 C5 -29.19(9)
Al1 Fe1 N3 C5 102.60(9)
N2 Fe1 N3 C4 5.37(9)
N1 Fe1 N3 C4 90.02(10)
Al1 Fe1 N3 C4 -138.19(8)
C7 N1 C1 C2 171.46(13)
C6 N1 C1 C2 -68.37(16)
Fe1 N1 C1 C2 49.67(14)
C8 N2 C2 C1 -103.63(15)
C3 N2 C2 C1 135.84(14)
Fe1 N2 C2 C1 20.95(15)
N1 C1 C2 N2 -48.01(17)
C8 N2 C3 C4 169.86(13)
C2 N2 C3 C4 -69.75(16)
Fe1 N2 C3 C4 48.72(14)
C9 N3 C4 C3 -104.51(14)
C5 N3 C4 C3 135.32(13)
Fe1 N3 C4 C3 20.16(15)
N2 C3 C4 N3 -46.74(17)
C9 N3 C5 C6 170.48(13)
C4 N3 C5 C6 -69.63(15)
Fe1 N3 C5 C6 49.01(13)
C1 N1 C6 C5 135.28(13)
C7 N1 C6 C5 -104.93(15)
Fe1 N1 C6 C5 20.68(15)
N3 C5 C6 N1 -47.15(17)
Al1 O1 C10 C15 -86.2(2)
Al1 O1 C10 C11 98.3(2)
O1 C10 C11 C12 -177.28(13)
C15 C10 C11 C12 7.2(2)
O1 C10 C11 C16 6.2(2)
C15 C10 C11 C16 -169.39(13)
C10 C11 C12 C13 -2.1(2)
C16 C11 C12 C13 174.56(15)
C11 C12 C13 C14 -3.0(3)
C12 C13 C14 C15 2.9(3)
C13 C14 C15 C10 2.2(2)
C13 C14 C15 C20 -174.73(15)
O1 C10 C15 C14 177.24(13)
C11 C10 C15 C14 -7.2(2)
O1 C10 C15 C20 -6.0(2)
C11 C10 C15 C20 169.57(13)
C12 C11 C16 C17 -121.93(15)
C10 C11 C16 C17 54.58(18)
C12 C11 C16 C18 114.84(15)
C10 C11 C16 C18 -68.66(17)
C12 C11 C16 C19 -3.8(2)
C10 C11 C16 C19 172.68(14)
C14 C15 C20 C21 -112.69(15)
C10 C15 C20 C21 70.54(17)
C14 C15 C20 C23 5.3(2)
C10 C15 C20 C23 -171.47(14)
C14 C15 C20 C22 123.34(15)
C10 C15 C20 C22 -53.43(17)
Al1 O2 C24 C25 89.06(15)
Al1 O2 C24 C29 -93.94(15)
O2 C24 C25 C26 -166.38(13)
C29 C24 C25 C26 16.6(2)
O2 C24 C25 C30 19.4(2)
C29 C24 C25 C30 -157.65(14)
C24 C25 C26 C27 -5.4(2)
C30 C25 C26 C27 168.99(15)
C25 C26 C27 C28 -6.3(2)
C26 C27 C28 C29 7.1(2)
C27 C28 C29 C24 4.0(2)
C27 C28 C29 C34 -172.55(15)
O2 C24 C29 C28 167.03(13)
C25 C24 C29 C28 -15.9(2)
O2 C24 C29 C34 -16.5(2)
C25 C24 C29 C34 160.52(14)
C26 C25 C30 C31 111.43(17)
C24 C25 C30 C31 -74.42(19)
C26 C25 C30 C33 -125.80(15)
C24 C25 C30 C33 48.35(18)
C26 C25 C30 C32 -8.3(2)
C24 C25 C30 C32 165.86(16)
C28 C29 C34 C35 -112.15(17)
C24 C29 C34 C35 71.5(2)
C28 C29 C34 C36 8.0(2)
C24 C29 C34 C36 -168.33(18)
C28 C29 C34 C37 125.34(16)
C24 C29 C34 C37 -51.03(19)
C41 O3 C38 C39 -7.3(7)
O3 C38 C39 C40 -13.0(6)
C38 C39 C40 C41 28.7(5)
C39 C40 C41 O3 -32.6(5)
C38 O3 C41 C40 24.9(6)
